data_7035633
loop_
_publ_author_name
'Zhao, Yanxia'
'Liu, Yanyan'
'Wu, Biao'
'Yang, Xiao-Juan'

_publ_section_title
;
 Reactions of \a-diimine-aluminum complexes with sodium alkynides:
 versatile structures of aluminum \s-alkynide complexes.
;
_journal_issue 30
_journal_name_full 'Dalton transactions (Cambridge, England : 2003)'
_journal_page_first 13671
_journal_page_last 13680
_journal_paper_doi 10.1039/c5dt01693b
_journal_volume 44
_journal_year 2015
_chemical_formula_sum 'C61 H80 Al N2 Na O3'
_chemical_formula_weight 939.24
_chemical_name_systematic
; 
 ? 
;
_chemical_properties_physical 'Air-sensitive, Moisture-sensitive'
_space_group_IT_number 14
_symmetry_cell_setting monoclinic
_symmetry_space_group_name_Hall '-P 2ybc'
_symmetry_space_group_name_H-M 'P 1 21/c 1'
_atom_sites_solution_hydrogens geom
_atom_sites_solution_primary direct
_atom_sites_solution_secondary difmap
_audit_creation_method SHELXL-97
_audit_update_record
;
2015-01-19 deposited with the CCDC.
2015-06-18 downloaded from the CCDC.
;
_cell_angle_alpha 90.00
_cell_angle_beta 110.058(3)
_cell_angle_gamma 90.00
_cell_formula_units_Z 4
_cell_length_a 17.619(4)
_cell_length_b 15.448(3)
_cell_length_c 21.942(5)
_cell_measurement_temperature 153(2)
_cell_volume 5610(2)
_computing_cell_refinement 'Bruker SMART'
_computing_data_collection 'Bruker SMART APEX II'
_computing_data_reduction 'Bruker SAINT'
_computing_molecular_graphics SHELXTL
_computing_publication_material SHELXTL
_computing_structure_refinement 'SHELXL-97 (Sheldrick, 2008)'
_computing_structure_solution 'SHELXS-97 (Sheldrick, 2008)'
_diffrn_ambient_temperature 153(2)
_diffrn_measured_fraction_theta_full 0.989
_diffrn_measured_fraction_theta_max 0.989
_diffrn_measurement_device_type 'Bruker APEX II area detector'
_diffrn_measurement_method '\w scan'
_diffrn_radiation_monochromator graphite
_diffrn_radiation_source 'fine-focus sealed tube'
_diffrn_radiation_type MoK\a
_diffrn_radiation_wavelength 0.71073
_diffrn_reflns_av_R_equivalents 0.0675
_diffrn_reflns_av_sigmaI/netI 0.0694
_diffrn_reflns_limit_h_max 20
_diffrn_reflns_limit_h_min -21
_diffrn_reflns_limit_k_max 16
_diffrn_reflns_limit_k_min -18
_diffrn_reflns_limit_l_max 26
_diffrn_reflns_limit_l_min -25
_diffrn_reflns_number 34447
_diffrn_reflns_theta_full 25.09
_diffrn_reflns_theta_max 25.09
_diffrn_reflns_theta_min 1.23
_exptl_absorpt_coefficient_mu 0.088
_exptl_absorpt_correction_T_max 0.9826
_exptl_absorpt_correction_T_min 0.9784
_exptl_absorpt_correction_type multi-scan
_exptl_absorpt_process_details SADABS
_exptl_crystal_colour purple-red
_exptl_crystal_density_diffrn 1.112
_exptl_crystal_density_method 'not measured'
_exptl_crystal_description block
_exptl_crystal_F_000 2032
_exptl_crystal_size_max 0.25
_exptl_crystal_size_mid 0.25
_exptl_crystal_size_min 0.20
_refine_diff_density_max 0.532
_refine_diff_density_min -0.273
_refine_diff_density_rms 0.048
_refine_ls_extinction_method none
_refine_ls_goodness_of_fit_ref 1.003
_refine_ls_hydrogen_treatment constr
_refine_ls_matrix_type full
_refine_ls_number_parameters 628
_refine_ls_number_reflns 9860
_refine_ls_number_restraints 0
_refine_ls_restrained_S_all 1.003
_refine_ls_R_factor_all 0.0901
_refine_ls_R_factor_gt 0.0541
_refine_ls_shift/su_max 0.000
_refine_ls_shift/su_mean 0.000
_refine_ls_structure_factor_coef Fsqd
_refine_ls_weighting_details 'calc w=1/[\s^2^(Fo^2^)+(0.0026P)^2^+6.1994P] where P=(Fo^2^+2Fc^2^)/3'
_refine_ls_weighting_scheme calc
_refine_ls_wR_factor_gt 0.1082
_refine_ls_wR_factor_ref 0.1239
_reflns_number_gt 6700
_reflns_number_total 9860
_reflns_threshold_expression >2sigma(I)
_cod_data_source_file c5dt01693b2.cif
_cod_data_source_block 4b
_cod_depositor_comments
;
The following automatic conversions were performed:

'_symmetry_cell_setting' value 'Monoclinic' changed to 'monoclinic'
according to
/usr/data/users/saulius/crontab/automatic-downloads/rss-feeds/RSC/lib/dictionaries/cif_core.dic
dictionary named 'cif_core.dic' version 2.4.2 from 2011-04-26.

'_exptl_absorpt_correction_type' value 'Multi-scan' changed to
'multi-scan' according to
/usr/data/users/saulius/crontab/automatic-downloads/rss-feeds/RSC/lib/dictionaries/cif_core.dic
dictionary named 'cif_core.dic' version 2.4.2 from 2011-04-26.

Automatic conversion script
Id: cif_fix_values 3271 2015-04-21 07:52:19Z andrius 

 Adding full bibliography for 7035630--7035642.cif.
;
_cod_original_sg_symbol_H-M 'P2(1)/c  '
_cod_database_code 7035633

loop_
_symmetry_equiv_pos_as_xyz
'x, y, z'
'-x, y+1/2, -z+1/2'
'-x, -y, -z'
'x, -y-1/2, z-1/2'

loop_
_atom_site_label
_atom_site_type_symbol
_atom_site_fract_x
_atom_site_fract_y
_atom_site_fract_z
_atom_site_U_iso_or_equiv
_atom_site_adp_type
_atom_site_occupancy
_atom_site_symmetry_multiplicity
_atom_site_calc_flag
_atom_site_refinement_flags
Al1 Al 0.30320(4) 0.34541(5) 0.18948(3) 0.01857(16) Uani 1 1 d .
Na1 Na 0.40464(6) 0.49879(6) 0.30190(4) 0.0309(2) Uani 1 1 d .
O1 O 0.44617(11) 0.57443(12) 0.22684(9) 0.0405(5) Uani 1 1 d .
O2 O 0.51795(12) 0.58065(14) 0.35930(9) 0.0507(6) Uani 1 1 d .
O3 O 0.36056(14) 0.47014(15) 0.38833(10) 0.0588(6) Uani 1 1 d .
N1 N 0.24248(11) 0.24732(13) 0.18369(8) 0.0214(4) Uani 1 1 d .
N2 N 0.29455(11) 0.33299(12) 0.10420(8) 0.0192(4) Uani 1 1 d .
C1 C 0.22472(13) 0.21022(16) 0.12046(11) 0.0231(5) Uani 1 1 d .
C2 C 0.25179(13) 0.25495(15) 0.07936(10) 0.0209(5) Uani 1 1 d .
C3 C 0.18886(16) 0.12114(17) 0.10905(12) 0.0337(6) Uani 1 1 d .
H3A H 0.1722 0.1072 0.0627 0.051 Uiso 1 1 calc R
H3B H 0.1417 0.1190 0.1231 0.051 Uiso 1 1 calc R
H3C H 0.2292 0.0790 0.1339 0.051 Uiso 1 1 calc R
C4 C 0.24695(15) 0.22583(17) 0.01286(11) 0.0298(6) Uani 1 1 d .
H4A H 0.3015 0.2142 0.0125 0.045 Uiso 1 1 calc R
H4B H 0.2218 0.2714 -0.0187 0.045 Uiso 1 1 calc R
H4C H 0.2144 0.1729 0.0014 0.045 Uiso 1 1 calc R
C5 C 0.19385(14) 0.22532(16) 0.22187(11) 0.0254(6) Uani 1 1 d .
C6 C 0.11666(15) 0.26348(19) 0.20851(13) 0.0352(7) Uani 1 1 d .
C7 C 0.07378(17) 0.2454(2) 0.24946(15) 0.0533(9) Uani 1 1 d .
H7 H 0.0223 0.2713 0.2411 0.064 Uiso 1 1 calc R
C8 C 0.10387(19) 0.1910(3) 0.30204(15) 0.0609(10) Uani 1 1 d .
H8 H 0.0733 0.1797 0.3294 0.073 Uiso 1 1 calc R
C9 C 0.17840(17) 0.1530(2) 0.31469(14) 0.0495(8) Uani 1 1 d .
H9 H 0.1990 0.1155 0.3509 0.059 Uiso 1 1 calc R
C10 C 0.22402(15) 0.16884(18) 0.27498(12) 0.0315(6) Uani 1 1 d .
C11 C 0.08086(16) 0.3229(2) 0.15070(14) 0.0424(7) Uani 1 1 d .
H11 H 0.1256 0.3396 0.1348 0.051 Uiso 1 1 calc R
C12 C 0.04639(18) 0.4061(2) 0.16762(17) 0.0606(10) Uani 1 1 d .
H12A H 0.0002 0.3923 0.1811 0.091 Uiso 1 1 calc R
H12B H 0.0287 0.4440 0.1295 0.091 Uiso 1 1 calc R
H12C H 0.0880 0.4355 0.2031 0.091 Uiso 1 1 calc R
C13 C 0.01656(17) 0.2763(2) 0.09479(14) 0.0505(8) Uani 1 1 d .
H13A H 0.0406 0.2254 0.0819 0.076 Uiso 1 1 calc R
H13B H -0.0041 0.3157 0.0578 0.076 Uiso 1 1 calc R
H13C H -0.0280 0.2580 0.1090 0.076 Uiso 1 1 calc R
C14 C 0.30469(15) 0.12361(18) 0.28929(12) 0.0338(6) Uani 1 1 d .
H14 H 0.3275 0.1416 0.2553 0.041 Uiso 1 1 calc R
C15 C 0.2947(2) 0.0251(2) 0.28565(15) 0.0542(9) Uani 1 1 d .
H15A H 0.2768 0.0052 0.3209 0.081 Uiso 1 1 calc R
H15B H 0.3465 -0.0020 0.2899 0.081 Uiso 1 1 calc R
H15C H 0.2544 0.0091 0.2438 0.081 Uiso 1 1 calc R
C16 C 0.36496(16) 0.1502(2) 0.35533(13) 0.0427(7) Uani 1 1 d .
H16A H 0.3769 0.2121 0.3549 0.064 Uiso 1 1 calc R
H16B H 0.4150 0.1168 0.3643 0.064 Uiso 1 1 calc R
H16C H 0.3417 0.1385 0.3892 0.064 Uiso 1 1 calc R
C17 C 0.31090(13) 0.39347(15) 0.06142(10) 0.0210(5) Uani 1 1 d .
C18 C 0.38665(14) 0.39324(17) 0.05273(11) 0.0260(6) Uani 1 1 d .
C19 C 0.40301(16) 0.45626(18) 0.01358(12) 0.0344(6) Uani 1 1 d .
H19 H 0.4540 0.4563 0.0078 0.041 Uiso 1 1 calc R
C20 C 0.34685(18) 0.51856(19) -0.01703(13) 0.0420(7) Uani 1 1 d .
H20 H 0.3593 0.5614 -0.0432 0.050 Uiso 1 1 calc R
C21 C 0.27272(18) 0.51807(19) -0.00928(13) 0.0428(7) Uani 1 1 d .
H21 H 0.2338 0.5606 -0.0309 0.051 Uiso 1 1 calc R
C22 C 0.25310(15) 0.45667(18) 0.02966(11) 0.0308(6) Uani 1 1 d .
C23 C 0.45099(14) 0.32744(18) 0.08610(12) 0.0329(6) Uani 1 1 d .
H23 H 0.4262 0.2840 0.1074 0.040 Uiso 1 1 calc R
C24 C 0.52134(16) 0.3705(2) 0.13937(13) 0.0496(9) Uani 1 1 d .
H24A H 0.5481 0.4120 0.1197 0.074 Uiso 1 1 calc R
H24B H 0.5602 0.3261 0.1628 0.074 Uiso 1 1 calc R
H24C H 0.5007 0.4008 0.1697 0.074 Uiso 1 1 calc R
C25 C 0.48233(17) 0.2786(2) 0.03873(14) 0.0449(8) Uani 1 1 d .
H25A H 0.4368 0.2517 0.0048 0.067 Uiso 1 1 calc R
H25B H 0.5204 0.2336 0.0622 0.067 Uiso 1 1 calc R
H25C H 0.5098 0.3191 0.0189 0.067 Uiso 1 1 calc R
C26 C 0.17033(16) 0.4597(2) 0.03647(13) 0.0427(8) Uani 1 1 d .
H26 H 0.1726 0.4224 0.0743 0.051 Uiso 1 1 calc R
C27 C 0.14606(19) 0.5502(2) 0.05035(15) 0.0566(9) Uani 1 1 d .
H27A H 0.1895 0.5753 0.0870 0.085 Uiso 1 1 calc R
H27B H 0.0965 0.5468 0.0610 0.085 Uiso 1 1 calc R
H27C H 0.1366 0.5867 0.0119 0.085 Uiso 1 1 calc R
C28 C 0.10551(18) 0.4222(2) -0.02322(17) 0.0644(10) Uani 1 1 d .
H28A H 0.0529 0.4247 -0.0172 0.097 Uiso 1 1 calc R
H28B H 0.1187 0.3619 -0.0291 0.097 Uiso 1 1 calc R
H28C H 0.1033 0.4560 -0.0616 0.097 Uiso 1 1 calc R
C29 C 0.26273(13) 0.45589(16) 0.21147(11) 0.0241(5) Uani 1 1 d .
C30 C 0.24303(14) 0.52472(17) 0.22820(11) 0.0270(6) Uani 1 1 d .
C31 C 0.22397(14) 0.60525(16) 0.25327(11) 0.0264(6) Uani 1 1 d .
C32 C 0.15899(15) 0.61121(17) 0.27575(12) 0.0320(6) Uani 1 1 d .
H32 H 0.1226 0.5640 0.2698 0.038 Uiso 1 1 calc R
C33 C 0.14735(15) 0.68542(17) 0.30663(13) 0.0331(6) Uani 1 1 d .
H33 H 0.1034 0.6878 0.3223 0.040 Uiso 1 1 calc R
C34 C 0.19775(15) 0.75611(17) 0.31527(12) 0.0312(6) Uani 1 1 d .
C35 C 0.25998(16) 0.75148(18) 0.29052(14) 0.0391(7) Uani 1 1 d .
H35 H 0.2943 0.8001 0.2945 0.047 Uiso 1 1 calc R
C36 C 0.27328(16) 0.67760(18) 0.26015(13) 0.0373(7) Uani 1 1 d .
H36 H 0.3167 0.6762 0.2438 0.045 Uiso 1 1 calc R
C37 C 0.18638(18) 0.83585(19) 0.35102(15) 0.0464(8) Uani 1 1 d .
H37A H 0.1524 0.8776 0.3199 0.070 Uiso 1 1 calc R
H37B H 0.2391 0.8620 0.3741 0.070 Uiso 1 1 calc R
H37C H 0.1602 0.8197 0.3822 0.070 Uiso 1 1 calc R
C38 C 0.41323(14) 0.34208(16) 0.25596(11) 0.0229(5) Uani 1 1 d .
C39 C 0.47941(14) 0.34074(16) 0.29729(11) 0.0241(5) Uani 1 1 d .
C40 C 0.55976(14) 0.33451(16) 0.34560(11) 0.0264(6) Uani 1 1 d .
C41 C 0.57100(16) 0.30308(18) 0.40776(12) 0.0369(7) Uani 1 1 d .
H41 H 0.5256 0.2866 0.4190 0.044 Uiso 1 1 calc R
C42 C 0.64814(17) 0.2958(2) 0.45308(13) 0.0434(8) Uani 1 1 d .
H42 H 0.6548 0.2737 0.4950 0.052 Uiso 1 1 calc R
C43 C 0.71574(16) 0.32001(19) 0.43864(13) 0.0410(7) Uani 1 1 d .
C44 C 0.70429(15) 0.35240(19) 0.37703(13) 0.0392(7) Uani 1 1 d .
H44 H 0.7497 0.3701 0.3662 0.047 Uiso 1 1 calc R
C45 C 0.62741(15) 0.35929(18) 0.33112(12) 0.0338(6) Uani 1 1 d .
H45 H 0.6210 0.3813 0.2892 0.041 Uiso 1 1 calc R
C46 C 0.80003(17) 0.3107(2) 0.48826(15) 0.0602(10) Uani 1 1 d .
H46A H 0.8213 0.2531 0.4844 0.090 Uiso 1 1 calc R
H46B H 0.7978 0.3180 0.5320 0.090 Uiso 1 1 calc R
H46C H 0.8354 0.3550 0.4804 0.090 Uiso 1 1 calc R
C47 C 0.40154(18) 0.5917(2) 0.16026(13) 0.0429(7) Uani 1 1 d .
H47A H 0.3732 0.6470 0.1566 0.064 Uiso 1 1 calc R
H47B H 0.3621 0.5453 0.1427 0.064 Uiso 1 1 calc R
H47C H 0.4387 0.5945 0.1357 0.064 Uiso 1 1 calc R
C48 C 0.50344(17) 0.63953(19) 0.25613(14) 0.0434(7) Uani 1 1 d .
H48A H 0.4754 0.6917 0.2638 0.052 Uiso 1 1 calc R
H48B H 0.5331 0.6556 0.2268 0.052 Uiso 1 1 calc R
C49 C 0.56116(17) 0.6077(2) 0.31864(15) 0.0474(8) Uani 1 1 d .
H49A H 0.5926 0.5586 0.3107 0.057 Uiso 1 1 calc R
H49B H 0.5994 0.6544 0.3402 0.057 Uiso 1 1 calc R
C50 C 0.5704(2) 0.5537(2) 0.42190(15) 0.0669(11) Uani 1 1 d .
H50A H 0.6067 0.5082 0.4169 0.100 Uiso 1 1 calc R
H50B H 0.5381 0.5311 0.4469 0.100 Uiso 1 1 calc R
H50C H 0.6024 0.6032 0.4448 0.100 Uiso 1 1 calc R
C51 C 0.3246(2) 0.5361(2) 0.41856(14) 0.0555(9) Uani 1 1 d .
H51A H 0.3112 0.5891 0.3916 0.067 Uiso 1 1 calc R
H51B H 0.3623 0.5515 0.4623 0.067 Uiso 1 1 calc R
C52 C 0.2493(2) 0.4946(2) 0.42283(15) 0.0610(10) Uani 1 1 d .
H52A H 0.2034 0.5357 0.4088 0.073 Uiso 1 1 calc R
H52B H 0.2577 0.4762 0.4679 0.073 Uiso 1 1 calc R
C53 C 0.2329(2) 0.4169(2) 0.37780(15) 0.0608(10) Uani 1 1 d .
H53A H 0.2048 0.3703 0.3926 0.073 Uiso 1 1 calc R
H53B H 0.2006 0.4331 0.3327 0.073 Uiso 1 1 calc R
C54 C 0.3171(2) 0.3908(2) 0.38364(15) 0.0555(9) Uani 1 1 d .
H54A H 0.3418 0.3548 0.4228 0.067 Uiso 1 1 calc R
H54B H 0.3168 0.3574 0.3451 0.067 Uiso 1 1 calc R
C55 C 0.0668(3) 0.7543(3) 0.1171(2) 0.0926(14) Uani 1 1 d .
H55A H 0.1254 0.7525 0.1267 0.139 Uiso 1 1 calc R
H55B H 0.0392 0.7301 0.0738 0.139 Uiso 1 1 calc R
H55C H 0.0530 0.7202 0.1495 0.139 Uiso 1 1 calc R
C56 C 0.0407(2) 0.8458(3) 0.11904(17) 0.0654(10) Uani 1 1 d .
C57 C 0.0726(3) 0.8945(3) 0.17238(18) 0.0885(14) Uani 1 1 d .
H57 H 0.1127 0.8706 0.2094 0.106 Uiso 1 1 calc R
C58 C 0.0470(3) 0.9815(4) 0.1741(2) 0.1013(16) Uani 1 1 d .
H58 H 0.0689 1.0148 0.2126 0.122 Uiso 1 1 calc R
C59 C -0.0080(3) 1.0164(3) 0.1216(3) 0.0925(15) Uani 1 1 d .
H59 H -0.0249 1.0749 0.1208 0.111 Uiso 1 1 calc R
C60 C -0.0393(3) 0.9614(4) 0.0675(2) 0.122(2) Uani 1 1 d .
H60 H -0.0792 0.9837 0.0296 0.146 Uiso 1 1 calc R
C61 C -0.0156(3) 0.8794(4) 0.0669(2) 0.0990(16) Uani 1 1 d .
H61 H -0.0389 0.8448 0.0293 0.119 Uiso 1 1 calc R

loop_
_atom_site_aniso_label
_atom_site_aniso_U_11
_atom_site_aniso_U_22
_atom_site_aniso_U_33
_atom_site_aniso_U_23
_atom_site_aniso_U_13
_atom_site_aniso_U_12
Al1 0.0184(3) 0.0170(4) 0.0189(3) 0.0002(3) 0.0047(3) 0.0002(3)
Na1 0.0332(5) 0.0235(6) 0.0310(5) -0.0027(4) 0.0046(4) -0.0029(4)
O1 0.0468(12) 0.0316(11) 0.0396(11) 0.0001(9) 0.0100(9) -0.0147(9)
O2 0.0478(12) 0.0463(14) 0.0419(12) 0.0033(10) -0.0052(9) -0.0107(10)
O3 0.0845(17) 0.0503(15) 0.0494(13) -0.0039(11) 0.0331(12) 0.0025(13)
N1 0.0224(10) 0.0209(11) 0.0197(10) 0.0014(8) 0.0055(8) -0.0037(9)
N2 0.0205(10) 0.0171(11) 0.0191(9) 0.0011(8) 0.0058(8) -0.0008(8)
C1 0.0215(12) 0.0191(13) 0.0252(12) -0.0012(10) 0.0037(10) -0.0010(10)
C2 0.0201(12) 0.0179(13) 0.0219(12) -0.0015(10) 0.0035(9) 0.0015(10)
C3 0.0380(15) 0.0247(15) 0.0345(14) -0.0031(12) 0.0074(12) -0.0094(12)
C4 0.0328(14) 0.0269(15) 0.0276(13) -0.0042(11) 0.0078(11) -0.0027(12)
C5 0.0239(13) 0.0267(15) 0.0254(12) 0.0030(10) 0.0082(10) -0.0041(11)
C6 0.0254(14) 0.0404(18) 0.0387(15) 0.0082(13) 0.0095(11) -0.0013(12)
C7 0.0280(16) 0.080(3) 0.0550(19) 0.0127(18) 0.0189(14) 0.0055(16)
C8 0.0419(19) 0.100(3) 0.0508(19) 0.0196(19) 0.0287(15) -0.0017(19)
C9 0.0429(18) 0.071(2) 0.0374(16) 0.0208(16) 0.0171(13) -0.0022(16)
C10 0.0317(14) 0.0355(17) 0.0274(13) 0.0063(12) 0.0105(11) -0.0058(12)
C11 0.0241(14) 0.047(2) 0.0549(18) 0.0192(15) 0.0116(13) 0.0063(13)
C12 0.0348(17) 0.048(2) 0.084(2) 0.0028(18) 0.0017(16) 0.0032(15)
C13 0.0432(18) 0.060(2) 0.0427(17) 0.0101(15) 0.0081(14) 0.0134(16)
C14 0.0355(15) 0.0332(17) 0.0321(14) 0.0127(12) 0.0109(11) 0.0036(12)
C15 0.067(2) 0.0337(19) 0.0514(19) 0.0096(15) 0.0070(16) 0.0045(16)
C16 0.0368(16) 0.0427(19) 0.0433(16) 0.0130(14) 0.0067(13) 0.0028(14)
C17 0.0257(13) 0.0200(13) 0.0160(11) -0.0015(10) 0.0057(9) -0.0022(10)
C18 0.0258(13) 0.0287(15) 0.0227(12) -0.0019(11) 0.0074(10) -0.0050(11)
C19 0.0341(15) 0.0384(17) 0.0337(14) 0.0014(12) 0.0156(12) -0.0093(13)
C20 0.0564(19) 0.0359(18) 0.0371(15) 0.0114(13) 0.0206(14) -0.0066(15)
C21 0.0504(18) 0.0398(19) 0.0369(15) 0.0174(13) 0.0133(13) 0.0108(14)
C22 0.0323(14) 0.0320(16) 0.0266(13) 0.0076(11) 0.0082(11) 0.0055(12)
C23 0.0245(13) 0.0402(18) 0.0362(14) 0.0060(12) 0.0131(11) 0.0038(12)
C24 0.0320(16) 0.078(3) 0.0364(16) -0.0027(15) 0.0082(12) 0.0035(16)
C25 0.0399(17) 0.044(2) 0.0554(19) -0.0038(15) 0.0222(14) 0.0040(14)
C26 0.0337(16) 0.051(2) 0.0419(16) 0.0227(14) 0.0107(12) 0.0177(14)
C27 0.0489(19) 0.067(2) 0.0541(19) 0.0111(17) 0.0174(15) 0.0287(18)
C28 0.0321(17) 0.060(2) 0.091(3) 0.000(2) 0.0079(17) 0.0064(16)
C29 0.0202(12) 0.0251(15) 0.0251(12) 0.0002(11) 0.0052(10) 0.0010(11)
C30 0.0231(13) 0.0282(16) 0.0271(13) 0.0005(11) 0.0054(10) 0.0021(11)
C31 0.0246(13) 0.0249(15) 0.0271(13) -0.0018(11) 0.0055(10) 0.0049(11)
C32 0.0312(14) 0.0227(15) 0.0423(15) -0.0032(12) 0.0128(12) 0.0000(11)
C33 0.0299(14) 0.0310(16) 0.0432(16) -0.0048(12) 0.0188(12) 0.0031(12)
C34 0.0310(14) 0.0271(15) 0.0342(14) -0.0071(12) 0.0096(11) 0.0026(12)
C35 0.0331(15) 0.0258(16) 0.0606(18) -0.0113(14) 0.0189(13) -0.0075(12)
C36 0.0331(15) 0.0321(17) 0.0527(17) -0.0071(13) 0.0225(13) -0.0008(12)
C37 0.0513(18) 0.0368(18) 0.0565(19) -0.0162(15) 0.0254(15) -0.0042(15)
C38 0.0252(13) 0.0188(13) 0.0241(12) 0.0000(10) 0.0077(10) 0.0012(10)
C39 0.0257(13) 0.0190(14) 0.0265(12) 0.0007(10) 0.0075(10) 0.0008(10)
C40 0.0251(13) 0.0197(14) 0.0275(13) -0.0034(10) 0.0002(10) 0.0017(11)
C41 0.0345(15) 0.0383(18) 0.0323(15) 0.0045(12) 0.0045(12) -0.0006(13)
C42 0.0437(18) 0.0440(19) 0.0306(15) 0.0048(13) -0.0024(13) 0.0031(14)
C43 0.0333(16) 0.0357(18) 0.0395(16) -0.0078(13) -0.0062(12) 0.0082(13)
C44 0.0235(14) 0.0438(19) 0.0465(17) -0.0079(14) 0.0069(12) 0.0012(13)
C45 0.0289(14) 0.0333(17) 0.0332(14) -0.0019(12) 0.0030(11) -0.0003(12)
C46 0.0373(18) 0.070(3) 0.0516(19) -0.0124(17) -0.0120(14) 0.0135(17)
C47 0.0511(18) 0.0396(19) 0.0389(16) -0.0009(13) 0.0164(13) -0.0100(14)
C48 0.0369(16) 0.0291(17) 0.0618(19) 0.0007(14) 0.0138(14) -0.0102(13)
C49 0.0352(16) 0.0415(19) 0.061(2) -0.0099(15) 0.0110(14) -0.0098(14)
C50 0.072(2) 0.052(2) 0.0454(19) -0.0037(16) -0.0200(16) -0.0040(19)
C51 0.085(3) 0.045(2) 0.0355(16) 0.0049(15) 0.0201(16) 0.0102(19)
C52 0.083(3) 0.056(2) 0.0454(19) 0.0038(17) 0.0231(17) 0.020(2)
C53 0.100(3) 0.051(2) 0.0409(18) 0.0174(16) 0.0361(18) 0.016(2)
C54 0.102(3) 0.0331(19) 0.0433(18) 0.0059(14) 0.0400(18) 0.0064(19)
C55 0.113(4) 0.065(3) 0.117(4) 0.003(3) 0.062(3) -0.008(3)
C56 0.063(2) 0.073(3) 0.062(2) 0.003(2) 0.0247(18) -0.019(2)
C57 0.118(4) 0.066(3) 0.053(2) -0.006(2) -0.007(2) -0.015(3)
C58 0.097(4) 0.103(4) 0.093(3) -0.020(3) 0.018(3) -0.035(3)
C59 0.062(3) 0.062(3) 0.162(5) 0.005(3) 0.050(3) 0.005(2)
C60 0.117(4) 0.125(5) 0.092(4) -0.026(3) -0.004(3) 0.043(4)
C61 0.074(3) 0.130(5) 0.069(3) -0.005(3) -0.007(2) 0.037(3)

loop_
_atom_type_symbol
_atom_type_description
_atom_type_scat_dispersion_real
_atom_type_scat_dispersion_imag
_atom_type_scat_source
C C 0.0033 0.0016 'International Tables Vol C Tables 4.2.6.8 and 6.1.1.4'
H H 0.0000 0.0000 'International Tables Vol C Tables 4.2.6.8 and 6.1.1.4'
N N 0.0061 0.0033 'International Tables Vol C Tables 4.2.6.8 and 6.1.1.4'
Al Al 0.0645 0.0514 'International Tables Vol C Tables 4.2.6.8 and 6.1.1.4'
Na Na 0.0362 0.0249 'International Tables Vol C Tables 4.2.6.8 and 6.1.1.4'
O O 0.0106 0.0060 'International Tables Vol C Tables 4.2.6.8 and 6.1.1.4'

loop_
_geom_angle_atom_site_label_1
_geom_angle_atom_site_label_2
_geom_angle_atom_site_label_3
_geom_angle
N1 Al1 N2 90.03(9)
N1 Al1 C29 118.73(10)
N2 Al1 C29 115.43(9)
N1 Al1 C38 115.37(10)
N2 Al1 C38 117.69(9)
C29 Al1 C38 100.74(10)
N1 Al1 Na1 139.90(7)
N2 Al1 Na1 130.05(7)
C29 Al1 Na1 51.10(7)
C38 Al1 Na1 49.93(7)
O3 Na1 O1 160.87(9)
O3 Na1 O2 97.25(9)
O1 Na1 O2 72.07(7)
O3 Na1 C38 102.43(8)
O1 Na1 C38 96.69(8)
O2 Na1 C38 123.44(8)
O3 Na1 C29 93.95(9)
O1 Na1 C29 92.29(7)
O2 Na1 C29 159.88(8)
C38 Na1 C29 69.73(8)
O3 Na1 C30 86.55(8)
O1 Na1 C30 91.37(8)
O2 Na1 C30 138.77(9)
C38 Na1 C30 95.23(8)
C29 Na1 C30 25.58(7)
O3 Na1 C39 99.02(8)
O1 Na1 C39 98.41(8)
O2 Na1 C39 99.58(8)
C38 Na1 C39 25.46(7)
C29 Na1 C39 95.09(8)
C30 Na1 C39 120.45(8)
O3 Na1 Al1 102.51(7)
O1 Na1 Al1 92.88(6)
O2 Na1 Al1 153.74(7)
C38 Na1 Al1 35.07(5)
C29 Na1 Al1 34.82(6)
C30 Na1 Al1 60.40(6)
C39 Na1 Al1 60.54(5)
C48 O1 C47 112.9(2)
C48 O1 Na1 112.54(16)
C47 O1 Na1 128.34(16)
C49 O2 C50 112.3(2)
C49 O2 Na1 111.36(16)
C50 O2 Na1 120.80(19)
C54 O3 C51 108.8(2)
C54 O3 Na1 115.16(17)
C51 O3 Na1 123.46(19)
C5 N1 C1 119.78(19)
C5 N1 Al1 127.48(16)
C1 N1 Al1 109.02(15)
C17 N2 C2 120.18(18)
C17 N2 Al1 129.78(15)
C2 N2 Al1 109.04(14)
C2 C1 N1 115.7(2)
C2 C1 C3 125.8(2)
N1 C1 C3 117.9(2)
C1 C2 N2 116.1(2)
C1 C2 C4 125.6(2)
N2 C2 C4 118.1(2)
C1 C3 H3A 109.5
C1 C3 H3B 109.5
H3A C3 H3B 109.5
C1 C3 H3C 109.5
H3A C3 H3C 109.5
H3B C3 H3C 109.5
C2 C4 H4A 109.5
C2 C4 H4B 109.5
H4A C4 H4B 109.5
C2 C4 H4C 109.5
H4A C4 H4C 109.5
H4B C4 H4C 109.5
C10 C5 C6 119.5(2)
C10 C5 N1 120.1(2)
C6 C5 N1 120.3(2)
C7 C6 C5 118.7(2)
C7 C6 C11 120.1(2)
C5 C6 C11 121.3(2)
C8 C7 C6 121.8(3)
C8 C7 H7 119.1
C6 C7 H7 119.1
C9 C8 C7 119.7(3)
C9 C8 H8 120.2
C7 C8 H8 120.2
C8 C9 C10 120.9(3)
C8 C9 H9 119.6
C10 C9 H9 119.6
C9 C10 C5 119.4(2)
C9 C10 C14 119.3(2)
C5 C10 C14 121.2(2)
C6 C11 C12 113.2(3)
C6 C11 C13 111.5(3)
C12 C11 C13 110.1(2)
C6 C11 H11 107.2
C12 C11 H11 107.2
C13 C11 H11 107.2
C11 C12 H12A 109.5
C11 C12 H12B 109.5
H12A C12 H12B 109.5
C11 C12 H12C 109.5
H12A C12 H12C 109.5
H12B C12 H12C 109.5
C11 C13 H13A 109.5
C11 C13 H13B 109.5
H13A C13 H13B 109.5
C11 C13 H13C 109.5
H13A C13 H13C 109.5
H13B C13 H13C 109.5
C10 C14 C16 111.7(2)
C10 C14 C15 111.4(2)
C16 C14 C15 110.2(2)
C10 C14 H14 107.8
C16 C14 H14 107.8
C15 C14 H14 107.8
C14 C15 H15A 109.5
C14 C15 H15B 109.5
H15A C15 H15B 109.5
C14 C15 H15C 109.5
H15A C15 H15C 109.5
H15B C15 H15C 109.5
C14 C16 H16A 109.5
C14 C16 H16B 109.5
H16A C16 H16B 109.5
C14 C16 H16C 109.5
H16A C16 H16C 109.5
H16B C16 H16C 109.5
C22 C17 C18 119.4(2)
C22 C17 N2 120.4(2)
C18 C17 N2 120.2(2)
C19 C18 C17 119.1(2)
C19 C18 C23 119.3(2)
C17 C18 C23 121.5(2)
C20 C19 C18 121.5(3)
C20 C19 H19 119.2
C18 C19 H19 119.2
C21 C20 C19 119.3(3)
C21 C20 H20 120.3
C19 C20 H20 120.3
C20 C21 C22 121.6(3)
C20 C21 H21 119.2
C22 C21 H21 119.2
C21 C22 C17 118.9(2)
C21 C22 C26 119.1(2)
C17 C22 C26 121.9(2)
C18 C23 C25 112.8(2)
C18 C23 C24 110.7(2)
C25 C23 C24 110.2(2)
C18 C23 H23 107.6
C25 C23 H23 107.6
C24 C23 H23 107.6
C23 C24 H24A 109.5
C23 C24 H24B 109.5
H24A C24 H24B 109.5
C23 C24 H24C 109.5
H24A C24 H24C 109.5
H24B C24 H24C 109.5
C23 C25 H25A 109.5
C23 C25 H25B 109.5
H25A C25 H25B 109.5
C23 C25 H25C 109.5
H25A C25 H25C 109.5
H25B C25 H25C 109.5
C22 C26 C27 113.2(3)
C22 C26 C28 111.4(2)
C27 C26 C28 110.0(2)
C22 C26 H26 107.3
C27 C26 H26 107.3
C28 C26 H26 107.3
C26 C27 H27A 109.5
C26 C27 H27B 109.5
H27A C27 H27B 109.5
C26 C27 H27C 109.5
H27A C27 H27C 109.5
H27B C27 H27C 109.5
C26 C28 H28A 109.5
C26 C28 H28B 109.5
H28A C28 H28B 109.5
C26 C28 H28C 109.5
H28A C28 H28C 109.5
H28B C28 H28C 109.5
C30 C29 Al1 175.5(2)
C30 C29 Na1 81.43(16)
Al1 C29 Na1 94.08(9)
C29 C30 C31 175.4(3)
C29 C30 Na1 72.99(15)
C31 C30 Na1 103.17(15)
C36 C31 C32 117.8(2)
C36 C31 C30 121.0(2)
C32 C31 C30 121.1(2)
C33 C32 C31 120.3(3)
C33 C32 H32 119.8
C31 C32 H32 119.8
C34 C33 C32 121.8(2)
C34 C33 H33 119.1
C32 C33 H33 119.1
C33 C34 C35 117.7(2)
C33 C34 C37 121.6(2)
C35 C34 C37 120.7(2)
C36 C35 C34 121.4(3)
C36 C35 H35 119.3
C34 C35 H35 119.3
C35 C36 C31 120.9(3)
C35 C36 H36 119.6
C31 C36 H36 119.6
C34 C37 H37A 109.5
C34 C37 H37B 109.5
H37A C37 H37B 109.5
C34 C37 H37C 109.5
H37A C37 H37C 109.5
H37B C37 H37C 109.5
C39 C38 Al1 178.6(2)
C39 C38 Na1 84.04(17)
Al1 C38 Na1 94.99(9)
C38 C39 C40 176.8(3)
C38 C39 Na1 70.50(16)
C40 C39 Na1 112.68(16)
C45 C40 C41 118.3(2)
C45 C40 C39 120.9(2)
C41 C40 C39 120.8(2)
C42 C41 C40 120.3(3)
C42 C41 H41 119.9
C40 C41 H41 119.9
C43 C42 C41 121.5(3)
C43 C42 H42 119.3
C41 C42 H42 119.3
C42 C43 C44 118.1(2)
C42 C43 C46 121.1(3)
C44 C43 C46 120.8(3)
C45 C44 C43 120.9(3)
C45 C44 H44 119.5
C43 C44 H44 119.5
C44 C45 C40 120.9(3)
C44 C45 H45 119.5
C40 C45 H45 119.5
C43 C46 H46A 109.5
C43 C46 H46B 109.5
H46A C46 H46B 109.5
C43 C46 H46C 109.5
H46A C46 H46C 109.5
H46B C46 H46C 109.5
O1 C47 H47A 109.5
O1 C47 H47B 109.5
H47A C47 H47B 109.5
O1 C47 H47C 109.5
H47A C47 H47C 109.5
H47B C47 H47C 109.5
O1 C48 C49 109.9(2)
O1 C48 H48A 109.7
C49 C48 H48A 109.7
O1 C48 H48B 109.7
C49 C48 H48B 109.7
H48A C48 H48B 108.2
O2 C49 C48 109.5(2)
O2 C49 H49A 109.8
C48 C49 H49A 109.8
O2 C49 H49B 109.8
C48 C49 H49B 109.8
H49A C49 H49B 108.2
O2 C50 H50A 109.5
O2 C50 H50B 109.5
H50A C50 H50B 109.5
O2 C50 H50C 109.5
H50A C50 H50C 109.5
H50B C50 H50C 109.5
O3 C51 C52 105.0(3)
O3 C51 H51A 110.8
C52 C51 H51A 110.8
O3 C51 H51B 110.8
C52 C51 H51B 110.8
H51A C51 H51B 108.8
C51 C52 C53 105.7(3)
C51 C52 H52A 110.6
C53 C52 H52A 110.6
C51 C52 H52B 110.6
C53 C52 H52B 110.6
H52A C52 H52B 108.7
C54 C53 C52 101.3(3)
C54 C53 H53A 111.5
C52 C53 H53A 111.5
C54 C53 H53B 111.5
C52 C53 H53B 111.5
H53A C53 H53B 109.3
O3 C54 C53 105.4(3)
O3 C54 H54A 110.7
C53 C54 H54A 110.7
O3 C54 H54B 110.7
C53 C54 H54B 110.7
H54A C54 H54B 108.8
C56 C55 H55A 109.5
C56 C55 H55B 109.5
H55A C55 H55B 109.5
C56 C55 H55C 109.5
H55A C55 H55C 109.5
H55B C55 H55C 109.5
C61 C56 C57 119.6(5)
C61 C56 C55 119.3(4)
C57 C56 C55 121.1(4)
C56 C57 C58 120.8(4)
C56 C57 H57 119.6
C58 C57 H57 119.6
C59 C58 C57 120.0(5)
C59 C58 H58 120.0
C57 C58 H58 120.0
C58 C59 C60 116.2(5)
C58 C59 H59 121.9
C60 C59 H59 121.9
C61 C60 C59 123.1(5)
C61 C60 H60 118.4
C59 C60 H60 118.4
C56 C61 C60 120.3(5)
C56 C61 H61 119.9
C60 C61 H61 119.9

loop_
_geom_bond_atom_site_label_1
_geom_bond_atom_site_label_2
_geom_bond_distance
Al1 N1 1.834(2)
Al1 N2 1.8346(19)
Al1 C29 1.972(3)
Al1 C38 1.987(2)
Al1 Na1 3.4452(12)
Na1 O3 2.325(2)
Na1 O1 2.332(2)
Na1 O2 2.334(2)
Na1 C38 2.647(3)
Na1 C29 2.688(2)
Na1 C30 2.779(3)
Na1 C39 2.793(3)
O1 C48 1.413(3)
O1 C47 1.427(3)
O2 C49 1.420(4)
O2 C50 1.430(3)
O3 C54 1.431(4)
O3 C51 1.472(4)
N1 C5 1.430(3)
N1 C1 1.433(3)
N2 C17 1.422(3)
N2 C2 1.427(3)
C1 C2 1.347(3)
C1 C3 1.499(3)
C2 C4 1.501(3)
C3 H3A 0.9800
C3 H3B 0.9800
C3 H3C 0.9800
C4 H4A 0.9800
C4 H4B 0.9800
C4 H4C 0.9800
C5 C10 1.406(3)
C5 C6 1.418(3)
C6 C7 1.386(4)
C6 C11 1.517(4)
C7 C8 1.378(4)
C7 H7 0.9500
C8 C9 1.377(4)
C8 H8 0.9500
C9 C10 1.395(4)
C9 H9 0.9500
C10 C14 1.517(4)
C11 C12 1.521(4)
C11 C13 1.534(4)
C11 H11 1.0000
C12 H12A 0.9800
C12 H12B 0.9800
C12 H12C 0.9800
C13 H13A 0.9800
C13 H13B 0.9800
C13 H13C 0.9800
C14 C16 1.530(4)
C14 C15 1.531(4)
C14 H14 1.0000
C15 H15A 0.9800
C15 H15B 0.9800
C15 H15C 0.9800
C16 H16A 0.9800
C16 H16B 0.9800
C16 H16C 0.9800
C17 C22 1.410(3)
C17 C18 1.411(3)
C18 C19 1.392(3)
C18 C23 1.512(3)
C19 C20 1.379(4)
C19 H19 0.9500
C20 C21 1.374(4)
C20 H20 0.9500
C21 C22 1.397(4)
C21 H21 0.9500
C22 C26 1.517(4)
C23 C25 1.533(4)
C23 C24 1.533(4)
C23 H23 1.0000
C24 H24A 0.9800
C24 H24B 0.9800
C24 H24C 0.9800
C25 H25A 0.9800
C25 H25B 0.9800
C25 H25C 0.9800
C26 C27 1.522(4)
C26 C28 1.526(4)
C26 H26 1.0000
C27 H27A 0.9800
C27 H27B 0.9800
C27 H27C 0.9800
C28 H28A 0.9800
C28 H28B 0.9800
C28 H28C 0.9800
C29 C30 1.214(3)
C30 C31 1.446(3)
C31 C36 1.392(4)
C31 C32 1.396(3)
C32 C33 1.382(4)
C32 H32 0.9500
C33 C34 1.379(4)
C33 H33 0.9500
C34 C35 1.382(4)
C34 C37 1.510(4)
C35 C36 1.381(4)
C35 H35 0.9500
C36 H36 0.9500
C37 H37A 0.9800
C37 H37B 0.9800
C37 H37C 0.9800
C38 C39 1.207(3)
C39 C40 1.452(3)
C40 C45 1.388(4)
C40 C41 1.396(3)
C41 C42 1.386(4)
C41 H41 0.9500
C42 C43 1.385(4)
C42 H42 0.9500
C43 C44 1.390(4)
C43 C46 1.517(3)
C44 C45 1.387(3)
C44 H44 0.9500
C45 H45 0.9500
C46 H46A 0.9800
C46 H46B 0.9800
C46 H46C 0.9800
C47 H47A 0.9800
C47 H47B 0.9800
C47 H47C 0.9800
C48 C49 1.483(4)
C48 H48A 0.9900
C48 H48B 0.9900
C49 H49A 0.9900
C49 H49B 0.9900
C50 H50A 0.9800
C50 H50B 0.9800
C50 H50C 0.9800
C51 C52 1.505(5)
C51 H51A 0.9900
C51 H51B 0.9900
C52 C53 1.518(5)
C52 H52A 0.9900
C52 H52B 0.9900
C53 C54 1.499(5)
C53 H53A 0.9900
C53 H53B 0.9900
C54 H54A 0.9900
C54 H54B 0.9900
C55 C56 1.491(5)
C55 H55A 0.9800
C55 H55B 0.9800
C55 H55C 0.9800
C56 C61 1.335(5)
C56 C57 1.342(5)
C57 C58 1.422(6)
C57 H57 0.9500
C58 C59 1.338(6)
C58 H58 0.9500
C59 C60 1.409(6)
C59 H59 0.9500
C60 C61 1.336(7)
C60 H60 0.9500
C61 H61 0.9500
